data_7010999
loop_
_publ_author_name
'Lang, Jian-Ping'
'Kawaguchi, Hiroyuki'
'Tatsumi, Kazuyuki'

_publ_section_title
;
 Reactions of tetrathiotungstate and tetrathiomolybdate with
 substituted haloalkanes
;
_journal_issue 12
_journal_name_full 'Journal of the Chemical Society, Dalton Transactions'
_journal_page_first 2573
_journal_paper_doi 10.1039/b106572f
_journal_year 2002
_chemical_formula_sum 'C30 H31 O P S4 W'
_chemical_formula_weight 750.64
_space_group_IT_number 2
_symmetry_cell_setting triclinic
_symmetry_Int_Tables_number 2
_symmetry_space_group_name_Hall '-P 1'
_symmetry_space_group_name_H-M 'P -1'
_audit_creation_date 'Sat Mar 23 15:25:11 2002'
_audit_creation_method 'by teXsan'
_cell_angle_alpha 100.80(2)
_cell_angle_beta 117.66(3)
_cell_angle_gamma 85.52(3)
_cell_formula_units_Z 2
_cell_length_a 11.156(6)
_cell_length_b 14.438(3)
_cell_length_c 11.046(4)
_cell_measurement_reflns_used 25
_cell_measurement_temperature 296.2
_cell_measurement_theta_max 15.0
_cell_measurement_theta_min 14.7
_cell_volume 1547.9(11)
_computing_cell_refinement 'MSC/AFC Diffractometer Control'
_computing_data_collection 'MSC/AFC Diffractometer Control'
_computing_data_reduction 'teXsan Ver. 1.11'
_computing_publication_material 'teXsan Ver. 1.11'
_computing_structure_refinement 'teXsan Ver. 1.10'
_computing_structure_solution SAPI91
_diffrn_measured_fraction_theta_full 1.0020
_diffrn_measured_fraction_theta_max 1.0020
_diffrn_measurement_device_type 'Rigaku AFC7R'
_diffrn_measurement_method \w-2\q
_diffrn_radiation_type 'Mo K\a'
_diffrn_radiation_wavelength 0.7107
_diffrn_reflns_av_R_equivalents 0.010
_diffrn_reflns_limit_h_max 13
_diffrn_reflns_limit_h_min 0
_diffrn_reflns_limit_k_max 17
_diffrn_reflns_limit_k_min -17
_diffrn_reflns_limit_l_max 11
_diffrn_reflns_limit_l_min -13
_diffrn_reflns_number 5761
_diffrn_reflns_theta_full 25.00
_diffrn_reflns_theta_max 25.00
_diffrn_standards_decay_% 0.88
_diffrn_standards_interval_count 150
_diffrn_standards_number 3
_exptl_absorpt_coefficient_mu 4.079
_exptl_absorpt_correction_T_max 0.665
_exptl_absorpt_correction_T_min 0.499
_exptl_absorpt_correction_type psi-scan
_exptl_absorpt_process_details '(North, Phillips & Mathews, 1968)'
_exptl_crystal_colour red
_exptl_crystal_density_diffrn 1.611
_exptl_crystal_density_method 'not measured'
_exptl_crystal_description needle
_exptl_crystal_size_max 0.700
_exptl_crystal_size_mid 0.200
_exptl_crystal_size_min 0.100
_refine_diff_density_max 1.37
_refine_diff_density_min -0.55
_refine_ls_extinction_method none
_refine_ls_goodness_of_fit_ref 1.253
_refine_ls_hydrogen_treatment noref
_refine_ls_number_parameters 334
_refine_ls_number_reflns 3960
_refine_ls_R_factor_gt 0.0352
_refine_ls_shift/su_max 0.0014
_refine_ls_structure_factor_coef F
_refine_ls_weighting_details 'w = 1/[\s^2^(Fo) + 0.00020|Fo|^2^]'
_refine_ls_weighting_scheme calc
_refine_ls_wR_factor_ref 0.0418
_reflns_number_gt 3960
_reflns_number_total 5454
_reflns_threshold_expression F^2^>3.0\s(F^2^)
_cod_data_source_file b106572f.txt
_cod_data_source_block '[Ph4P][WS3SCH2C5H9O]'
_cod_original_cell_volume 1547(1)
_cod_original_sg_symbol_H-M P-1
_cod_original_formula_sum 'C30 H31 O P S4 W '
_cod_database_code 7010999

loop_
_symmetry_equiv_pos_as_xyz
x,y,z
-x,-y,-z

loop_
_atom_site_label
_atom_site_type_symbol
_atom_site_fract_x
_atom_site_fract_y
_atom_site_fract_z
_atom_site_U_iso_or_equiv
_atom_site_adp_type
_atom_site_occupancy
_atom_site_calc_flag
_atom_site_refinement_flags
_atom_site_disorder_assembly
_atom_site_disorder_group
W W 0.65998(3) 0.23156(2) 0.38140(3) 0.06030(9) Uani 1.00 d . . .
S(1) S 0.4880(2) 0.3226(2) 0.2413(2) 0.0825(7) Uani 1.00 d . . .
S(2) S 0.8524(2) 0.2768(2) 0.4113(2) 0.0838(7) Uani 1.00 d . . .
S(3) S 0.6606(3) 0.2430(2) 0.5780(2) 0.1023(9) Uani 1.00 d . . .
S(4) S 0.5965(3) 0.0945(2) 0.2592(3) 0.0988(8) Uani 1.00 d . . .
P P 0.0405(2) 0.2222(1) 0.0973(2) 0.0488(5) Uani 1.00 d . . .
O O 0.5939(8) 0.4795(5) 0.1656(8) 0.123(3) Uani 1.00 d . . .
C(1) C 0.5260(9) 0.4449(7) 0.329(1) 0.095(3) Uani 1.00 d . . .
C(2) C 0.6232(9) 0.4948(6) 0.3048(9) 0.089(3) Uani 1.00 d . . .
C(3) C 0.638(1) 0.5981(6) 0.366(1) 0.112(4) Uani 1.00 d . . .
C(4) C 0.744(2) 0.6431(8) 0.341(2) 0.146(6) Uani 1.00 d . . .
C(5) C 0.716(1) 0.6212(8) 0.198(1) 0.129(5) Uani 1.00 d . . .
C(6) C 0.694(1) 0.5189(8) 0.142(1) 0.112(4) Uani 1.00 d . . .
C(7) C 0.1206(6) 0.1602(4) 0.2408(6) 0.050(2) Uani 1.00 d . . .
C(8) C 0.0491(7) 0.0952(5) 0.2621(8) 0.067(2) Uani 1.00 d . . .
C(9) C 0.119(1) 0.0449(6) 0.3700(9) 0.083(3) Uani 1.00 d . . .
C(10) C 0.256(1) 0.0575(6) 0.4533(9) 0.083(3) Uani 1.00 d . . .
C(11) C 0.3247(7) 0.1236(6) 0.4363(8) 0.070(2) Uani 1.00 d . . .
C(12) C 0.2580(7) 0.1757(5) 0.3301(7) 0.061(2) Uani 1.00 d . . .
C(13) C 0.1043(6) 0.1809(4) -0.0257(7) 0.050(2) Uani 1.00 d . . .
C(14) C 0.0321(7) 0.2034(5) -0.1599(7) 0.061(2) Uani 1.00 d . . .
C(15) C 0.0797(8) 0.1733(6) -0.2551(7) 0.072(3) Uani 1.00 d . . .
C(16) C 0.1953(9) 0.1209(7) -0.2199(8) 0.081(3) Uani 1.00 d . . .
C(17) C 0.2656(8) 0.0993(6) -0.0889(8) 0.079(3) Uani 1.00 d . . .
C(18) C 0.2203(7) 0.1303(5) 0.0072(7) 0.063(2) Uani 1.00 d . . .
C(19) C 0.0775(6) 0.3455(4) 0.1621(7) 0.055(2) Uani 1.00 d . . .
C(20) C 0.1257(8) 0.3996(5) 0.1038(8) 0.073(2) Uani 1.00 d . . .
C(21) C 0.1504(9) 0.4953(6) 0.157(1) 0.091(3) Uani 1.00 d . . .
C(22) C 0.1286(9) 0.5355(6) 0.266(1) 0.093(3) Uani 1.00 d . . .
C(23) C 0.0843(9) 0.4820(6) 0.3268(9) 0.088(3) Uani 1.00 d . . .
C(24) C 0.0592(8) 0.3866(5) 0.2766(8) 0.074(2) Uani 1.00 d . . .
C(25) C -0.1384(6) 0.2005(5) 0.0099(7) 0.054(2) Uani 1.00 d . . .
C(26) C -0.1918(7) 0.1198(5) -0.0884(8) 0.067(2) Uani 1.00 d . . .
C(27) C -0.3275(8) 0.1005(6) -0.1520(9) 0.078(3) Uani 1.00 d . . .
C(28) C -0.4114(8) 0.1594(8) -0.1200(9) 0.096(3) Uani 1.00 d . . .
C(29) C -0.3617(9) 0.2403(9) -0.023(1) 0.120(4) Uani 1.00 d . . .
C(30) C -0.2244(8) 0.2611(6) 0.0406(9) 0.088(3) Uani 1.00 d . . .
H(1) H 0.4418 0.4795 0.2969 0.1135 Uiso 1.00 calc . . .
H(2) H 0.5637 0.4458 0.4277 0.1135 Uiso 1.00 calc . . .
H(3) H 0.7110 0.4669 0.3536 0.1070 Uiso 1.00 calc . . .
H(4) H 0.5520 0.6290 0.3228 0.1348 Uiso 1.00 calc . . .
H(5) H 0.6679 0.6055 0.4654 0.1348 Uiso 1.00 calc . . .
H(6) H 0.7432 0.7110 0.3681 0.1752 Uiso 1.00 calc . . .
H(7) H 0.8329 0.6194 0.3979 0.1752 Uiso 1.00 calc . . .
H(8) H 0.6352 0.6544 0.1432 0.1543 Uiso 1.00 calc . . .
H(9) H 0.7920 0.6421 0.1893 0.1543 Uiso 1.00 calc . . .
H(10) H 0.7791 0.4867 0.1876 0.1351 Uiso 1.00 calc . . .
H(11) H 0.6649 0.5091 0.0434 0.1351 Uiso 1.00 calc . . .
H(12) H -0.0473 0.0853 0.2027 0.0806 Uiso 1.00 calc . . .
H(13) H 0.0703 0.0002 0.3869 0.1000 Uiso 1.00 calc . . .
H(14) H 0.3034 0.0191 0.5247 0.1000 Uiso 1.00 calc . . .
H(15) H 0.4204 0.1342 0.4984 0.0836 Uiso 1.00 calc . . .
H(16) H 0.3071 0.2228 0.3181 0.0732 Uiso 1.00 calc . . .
H(17) H -0.0503 0.2398 -0.1849 0.0728 Uiso 1.00 calc . . .
H(18) H 0.0313 0.1890 -0.3474 0.0867 Uiso 1.00 calc . . .
H(19) H 0.2277 0.0990 -0.2880 0.0970 Uiso 1.00 calc . . .
H(20) H 0.3472 0.0621 -0.0646 0.0946 Uiso 1.00 calc . . .
H(21) H 0.2716 0.1161 0.1003 0.0750 Uiso 1.00 calc . . .
H(22) H 0.1424 0.3713 0.0261 0.0871 Uiso 1.00 calc . . .
H(23) H 0.1837 0.5338 0.1157 0.1091 Uiso 1.00 calc . . .
H(24) H 0.1446 0.6025 0.3013 0.1122 Uiso 1.00 calc . . .
H(25) H 0.0702 0.5110 0.4058 0.1056 Uiso 1.00 calc . . .
H(26) H 0.0289 0.3486 0.3210 0.0888 Uiso 1.00 calc . . .
H(27) H -0.1321 0.0765 -0.1122 0.0803 Uiso 1.00 calc . . .
H(28) H -0.3633 0.0439 -0.2208 0.0939 Uiso 1.00 calc . . .
H(29) H -0.5075 0.1451 -0.1651 0.1154 Uiso 1.00 calc . . .
H(30) H -0.4226 0.2825 0.0004 0.1438 Uiso 1.00 calc . . .
H(31) H -0.1896 0.3189 0.1071 0.1055 Uiso 1.00 calc . . .

loop_
_atom_site_aniso_label
_atom_site_aniso_U_11
_atom_site_aniso_U_22
_atom_site_aniso_U_33
_atom_site_aniso_U_12
_atom_site_aniso_U_13
_atom_site_aniso_U_23
W 0.0562(2) 0.0558(2) 0.0631(2) -0.0050(1) 0.0210(1) 0.0106(1)
S(1) 0.065(1) 0.077(1) 0.093(2) 0.001(1) 0.022(1) 0.023(1)
S(2) 0.058(1) 0.107(2) 0.089(2) -0.002(1) 0.032(1) 0.025(1)
S(3) 0.086(2) 0.149(2) 0.070(1) -0.040(2) 0.033(1) 0.006(1)
S(4) 0.111(2) 0.061(1) 0.092(2) -0.007(1) 0.022(1) 0.003(1)
P 0.0452(9) 0.0441(9) 0.0554(10) -0.0023(7) 0.0221(8) 0.0046(7)
O 0.126(6) 0.124(6) 0.108(6) -0.031(5) 0.041(5) 0.014(4)
C(1) 0.088(6) 0.090(6) 0.108(7) 0.003(5) 0.051(6) 0.006(5)
C(2) 0.097(7) 0.086(6) 0.074(6) -0.012(5) 0.029(5) 0.012(5)
C(3) 0.154(10) 0.065(6) 0.128(9) -0.001(6) 0.078(8) -0.001(5)
C(4) 0.21(1) 0.087(8) 0.17(1) -0.046(8) 0.12(1) -0.008(8)
C(5) 0.15(1) 0.098(8) 0.15(1) -0.023(7) 0.067(9) 0.033(8)
C(6) 0.107(8) 0.130(9) 0.115(8) -0.035(7) 0.060(7) 0.010(7)
C(7) 0.061(4) 0.042(3) 0.048(4) -0.007(3) 0.029(3) -0.001(3)
C(8) 0.072(5) 0.064(4) 0.064(5) -0.022(4) 0.029(4) 0.000(4)
C(9) 0.119(7) 0.065(5) 0.083(6) -0.022(5) 0.055(6) 0.016(4)
C(10) 0.115(7) 0.072(5) 0.067(5) 0.010(5) 0.045(5) 0.019(4)
C(11) 0.064(5) 0.081(5) 0.061(5) 0.003(4) 0.023(4) 0.019(4)
C(12) 0.068(5) 0.064(4) 0.057(4) -0.006(3) 0.032(4) 0.011(3)
C(13) 0.048(4) 0.046(3) 0.056(4) -0.004(3) 0.023(3) 0.006(3)
C(14) 0.051(4) 0.067(4) 0.061(4) 0.000(3) 0.019(3) 0.020(3)
C(15) 0.077(5) 0.093(6) 0.049(4) -0.021(4) 0.026(4) 0.016(4)
C(16) 0.071(5) 0.113(7) 0.067(5) -0.013(5) 0.043(4) -0.003(5)
C(17) 0.067(5) 0.104(6) 0.066(5) 0.012(4) 0.034(4) 0.010(4)
C(18) 0.058(4) 0.075(5) 0.056(4) 0.011(4) 0.027(4) 0.016(4)
C(19) 0.053(4) 0.043(3) 0.061(4) -0.002(3) 0.019(3) 0.006(3)
C(20) 0.072(5) 0.051(4) 0.087(6) -0.003(4) 0.028(4) 0.013(4)
C(21) 0.090(6) 0.062(5) 0.103(7) -0.013(4) 0.020(5) 0.033(5)
C(22) 0.088(6) 0.050(5) 0.090(7) 0.001(4) 0.000(5) 0.002(5)
C(23) 0.090(6) 0.061(5) 0.090(6) -0.001(4) 0.031(5) -0.014(5)
C(24) 0.081(5) 0.059(4) 0.076(5) -0.009(4) 0.035(4) -0.005(4)
C(25) 0.050(4) 0.060(4) 0.050(4) -0.001(3) 0.023(3) 0.005(3)
C(26) 0.060(4) 0.058(4) 0.077(5) -0.006(3) 0.029(4) 0.001(4)
C(27) 0.059(5) 0.081(5) 0.089(6) -0.021(4) 0.027(4) 0.010(4)
C(28) 0.052(5) 0.157(9) 0.078(6) -0.022(6) 0.028(4) 0.011(6)
C(29) 0.054(5) 0.18(1) 0.103(7) 0.009(6) 0.033(5) -0.024(7)
C(30) 0.060(5) 0.104(6) 0.074(5) 0.003(4) 0.022(4) -0.022(5)

loop_
_atom_type_symbol
_atom_type_description
_atom_type_scat_dispersion_real
_atom_type_scat_dispersion_imag
_atom_type_scat_source
C C 0.003 0.002
;International Tables for Crystallography
(1992, Vol. C, Tables 4.2.6.8 and 6.1.1.1)
;
H H 0.000 0.000
;International Tables for Crystallography
(1992, Vol. C, Table 6.1.1.2)
;
O O 0.011 0.006
;International Tables for Crystallography
(1992, Vol. C, Tables 4.2.6.8 and 6.1.1.1)
;
P P 0.102 0.094
;International Tables for Crystallography
(1992, Vol. C, Tables 4.2.6.8 and 6.1.1.1)
;
S S 0.125 0.123
;International Tables for Crystallography
(1992, Vol. C, Tables 4.2.6.8 and 6.1.1.1)
;
W W -0.849 6.872
;International Tables for Crystallography
(1992, Vol. C, Tables 4.2.6.8 and 6.1.1.1)
;

loop_
_geom_angle_atom_site_label_1
_geom_angle_atom_site_label_2
_geom_angle_atom_site_label_3
_geom_angle
_geom_angle_site_symmetry_1
_geom_angle_site_symmetry_2
_geom_angle_site_symmetry_3
_geom_angle_publ_flag
S(1) W S(2) 109.91(9) . . . yes
S(1) W S(3) 110.3(1) . . . yes
S(1) W S(4) 100.22(9) . . . yes
S(2) W S(3) 109.96(9) . . . yes
S(2) W S(4) 114.2(1) . . . yes
S(3) W S(4) 111.9(1) . . . yes
W S(1) C(1) 106.9(3) . . . yes
C(7) P C(13) 109.7(3) . . . yes
C(7) P C(19) 108.2(3) . . . yes
C(7) P C(25) 110.4(3) . . . yes
C(13) P C(19) 110.0(3) . . . yes
C(13) P C(25) 107.6(3) . . . yes
C(19) P C(25) 110.9(3) . . . yes
C(2) O C(6) 113.0(8) . . . yes
S(1) C(1) C(2) 115.5(6) . . . yes
O C(2) C(1) 112.3(8) . . . yes
O C(2) C(3) 112.1(8) . . . yes
C(1) C(2) C(3) 112.9(8) . . . yes
C(2) C(3) C(4) 109.3(8) . . . yes
C(3) C(4) C(5) 111(1) . . . yes
C(4) C(5) C(6) 112.2(10) . . . yes
O C(6) C(5) 112.6(9) . . . yes
P C(7) C(8) 121.3(5) . . . yes
P C(7) C(12) 118.9(5) . . . yes
C(8) C(7) C(12) 119.8(6) . . . yes
C(7) C(8) C(9) 118.5(7) . . . yes
C(8) C(9) C(10) 121.1(7) . . . yes
C(9) C(10) C(11) 120.4(8) . . . yes
C(10) C(11) C(12) 119.9(7) . . . yes
C(7) C(12) C(11) 120.0(6) . . . yes
P C(13) C(14) 118.3(5) . . . yes
P C(13) C(18) 122.4(5) . . . yes
C(14) C(13) C(18) 119.3(6) . . . yes
C(13) C(14) C(15) 119.3(7) . . . yes
C(14) C(15) C(16) 120.2(7) . . . yes
C(15) C(16) C(17) 120.4(7) . . . yes
C(16) C(17) C(18) 119.9(7) . . . yes
C(13) C(18) C(17) 121.0(7) . . . yes
P C(19) C(20) 122.0(5) . . . yes
P C(19) C(24) 118.6(5) . . . yes
C(20) C(19) C(24) 119.4(6) . . . yes
C(19) C(20) C(21) 119.4(8) . . . yes
C(20) C(21) C(22) 120.8(8) . . . yes
C(21) C(22) C(23) 120.2(8) . . . yes
C(22) C(23) C(24) 120.4(8) . . . yes
C(19) C(24) C(23) 119.8(8) . . . yes
P C(25) C(26) 120.3(5) . . . yes
P C(25) C(30) 121.1(5) . . . yes
C(26) C(25) C(30) 118.6(6) . . . yes
C(25) C(26) C(27) 120.9(7) . . . yes
C(26) C(27) C(28) 120.3(8) . . . yes
C(27) C(28) C(29) 120.3(8) . . . yes
C(28) C(29) C(30) 119.8(8) . . . yes
C(25) C(30) C(29) 120.0(7) . . . yes

loop_
_geom_bond_atom_site_label_1
_geom_bond_atom_site_label_2
_geom_bond_distance
_geom_bond_site_symmetry_1
_geom_bond_site_symmetry_2
_geom_bond_publ_flag
W S(1) 2.327(2) . . yes
W S(2) 2.151(2) . . yes
W S(3) 2.144(2) . . yes
W S(4) 2.137(2) . . yes
S(1) C(1) 1.824(9) . . yes
P C(7) 1.789(7) . . yes
P C(13) 1.799(6) . . yes
P C(19) 1.793(6) . . yes
P C(25) 1.791(6) . . yes
O C(2) 1.39(1) . . yes
O C(6) 1.44(1) . . yes
C(1) C(2) 1.49(1) . . yes
C(2) C(3) 1.51(1) . . yes
C(3) C(4) 1.54(1) . . yes
C(4) C(5) 1.45(2) . . yes
C(5) C(6) 1.48(1) . . yes
C(7) C(8) 1.396(9) . . yes
C(7) C(12) 1.392(9) . . yes
C(8) C(9) 1.39(1) . . yes
C(9) C(10) 1.37(1) . . yes
C(10) C(11) 1.36(1) . . yes
C(11) C(12) 1.389(10) . . yes
C(13) C(14) 1.409(9) . . yes
C(13) C(18) 1.362(9) . . yes
C(14) C(15) 1.373(10) . . yes
C(15) C(16) 1.37(1) . . yes
C(16) C(17) 1.37(1) . . yes
C(17) C(18) 1.366(10) . . yes
C(19) C(20) 1.376(10) . . yes
C(19) C(24) 1.390(10) . . yes
C(20) C(21) 1.39(1) . . yes
C(21) C(22) 1.36(1) . . yes
C(22) C(23) 1.36(1) . . yes
C(23) C(24) 1.38(1) . . yes
C(25) C(26) 1.387(9) . . yes
C(25) C(30) 1.365(9) . . yes
C(26) C(27) 1.366(10) . . yes
C(27) C(28) 1.34(1) . . yes
C(28) C(29) 1.38(1) . . yes
C(29) C(30) 1.39(1) . . yes

loop_
_geom_contact_atom_site_label_1
_geom_contact_atom_site_label_2
_geom_contact_distance
_geom_contact_site_symmetry_1
_geom_contact_site_symmetry_2
_geom_contact_publ_flag
O O 3.41(2) . 2_665 ?
O C(6) 3.43(1) . 2_665 ?
C(20) C(21) 3.57(1) . 2_565 ?
C(21) C(21) 3.55(2) . 2_565 ?

loop_
_geom_torsion_atom_site_label_1
_geom_torsion_atom_site_label_2
_geom_torsion_atom_site_label_3
_geom_torsion_atom_site_label_4
_geom_torsion
_geom_torsion_site_symmetry_1
_geom_torsion_site_symmetry_2
_geom_torsion_site_symmetry_3
_geom_torsion_site_symmetry_4
_geom_torsion_publ_flag
W S(1) C(1) C(2) 83.5(7) . . . . yes
S(1) C(1) C(2) O 45(1) . . . . yes
S(1) C(1) C(2) C(3) 173.6(7) . . . . yes
S(2) W S(1) C(1) -58.7(3) . . . . yes
S(3) W S(1) C(1) 62.7(3) . . . . yes
S(4) W S(1) C(1) -179.3(3) . . . . yes
P C(7) C(8) C(9) 175.9(6) . . . . yes
P C(7) C(12) C(11) -175.4(5) . . . . yes
P C(13) C(14) C(15) 179.5(5) . . . . yes
P C(13) C(18) C(17) 179.5(6) . . . . yes
P C(19) C(20) C(21) 178.9(6) . . . . yes
P C(19) C(24) C(23) -178.7(6) . . . . yes
P C(25) C(26) C(27) 177.5(6) . . . . yes
P C(25) C(30) C(29) -176.6(8) . . . . yes
O C(2) C(3) C(4) -54(1) . . . . yes
O C(6) C(5) C(4) 52(1) . . . . yes
C(1) C(2) O C(6) -174.0(8) . . . . yes
C(1) C(2) C(3) C(4) 178.0(10) . . . . yes
C(2) O C(6) C(5) -56(1) . . . . yes
C(2) C(3) C(4) C(5) 50(1) . . . . yes
C(3) C(2) O C(6) 57(1) . . . . yes
C(3) C(4) C(5) C(6) -50(1) . . . . yes
C(7) P C(13) C(14) 164.8(5) . . . . yes
C(7) P C(13) C(18) -16.3(6) . . . . yes
C(7) P C(19) C(20) 130.3(6) . . . . yes
C(7) P C(19) C(24) -48.4(6) . . . . yes
C(7) P C(25) C(26) -83.2(6) . . . . yes
C(7) P C(25) C(30) 95.1(7) . . . . yes
C(7) C(8) C(9) C(10) 0(1) . . . . yes
C(7) C(12) C(11) C(10) 0(1) . . . . yes
C(8) C(7) P C(13) -110.2(6) . . . . yes
C(8) C(7) P C(19) 129.8(6) . . . . yes
C(8) C(7) P C(25) 8.2(6) . . . . yes
C(8) C(7) C(12) C(11) 2(1) . . . . yes
C(8) C(9) C(10) C(11) 3(1) . . . . yes
C(9) C(8) C(7) C(12) -2(1) . . . . yes
C(9) C(10) C(11) C(12) -2(1) . . . . yes
C(12) C(7) P C(13) 68.0(6) . . . . yes
C(12) C(7) P C(19) -52.0(6) . . . . yes
C(12) C(7) P C(25) -173.6(5) . . . . yes
C(13) P C(19) C(20) 10.5(7) . . . . yes
C(13) P C(19) C(24) -168.2(6) . . . . yes
C(13) P C(25) C(26) 36.5(7) . . . . yes
C(13) P C(25) C(30) -145.2(7) . . . . yes
C(13) C(14) C(15) C(16) 0(1) . . . . yes
C(13) C(18) C(17) C(16) 1(1) . . . . yes
C(14) C(13) P C(19) -76.3(6) . . . . yes
C(14) C(13) P C(25) 44.7(6) . . . . yes
C(14) C(13) C(18) C(17) -1(1) . . . . yes
C(14) C(15) C(16) C(17) 0(1) . . . . yes
C(15) C(14) C(13) C(18) 0(1) . . . . yes
C(15) C(16) C(17) C(18) 0(1) . . . . yes
C(18) C(13) P C(19) 102.7(6) . . . . yes
C(18) C(13) P C(25) -136.4(6) . . . . yes
C(19) P C(25) C(26) 156.8(6) . . . . yes
C(19) P C(25) C(30) -24.9(8) . . . . yes
C(19) C(20) C(21) C(22) 0(1) . . . . yes
C(19) C(24) C(23) C(22) 0(1) . . . . yes
C(20) C(19) P C(25) -108.4(6) . . . . yes
C(20) C(19) C(24) C(23) 2(1) . . . . yes
C(20) C(21) C(22) C(23) 1(1) . . . . yes
C(21) C(20) C(19) C(24) -2(1) . . . . yes
C(21) C(22) C(23) C(24) 0(1) . . . . yes
C(24) C(19) P C(25) 72.9(6) . . . . yes
C(25) C(26) C(27) C(28) 0(1) . . . . yes
C(25) C(30) C(29) C(28) -1(1) . . . . yes
C(26) C(25) C(30) C(29) 1(1) . . . . yes
C(26) C(27) C(28) C(29) 0(1) . . . . yes
C(27) C(26) C(25) C(30) 0(1) . . . . yes
C(27) C(28) C(29) C(30) 0(1) . . . . yes
C(27) C(28) C(29) C(30) 0(1) . . . . yes
